data_4503570
loop_
_publ_author_name
'Li, Jin-Tang'
'Cao, Deng-Ke'
'Liu, Bin'
'Li, Yi-Zhi'
'Zheng, Li-Min'

_publ_section_title
;
 Zinc 4-Carboxyphenylphosphonates with Pillared Layered Framework
 Structures Containing Large 12-Membered Rings Built Up from Tetranuclear
 Zn4Clusters and CPO3Linkages
;
_journal_issue 8
_journal_name_full 'Crystal Growth &amp; Design'
_journal_page_first 2950
_journal_paper_doi 10.1021/cg8000653
_journal_volume 8
_journal_year 2008
_chemical_formula_moiety '2(C26 H16 N O15 P3 Zn4), H12 O6 Zn'
_chemical_formula_sum 'C52 H44 N2 O36 P6 Zn9'
_chemical_formula_weight 2047.04
_chemical_name_systematic
; 
 ? 
;
_space_group_IT_number 148
_symmetry_cell_setting rhombohedral
_symmetry_space_group_name_Hall '-R 3'
_symmetry_space_group_name_H-M 'R -3 :H'
_atom_sites_solution_hydrogens geom
_atom_sites_solution_primary direct
_atom_sites_solution_secondary difmap
_audit_creation_method SHELXL-97
_cell_angle_alpha 90.00
_cell_angle_beta 90.00
_cell_angle_gamma 120.00
_cell_formula_units_Z 3
_cell_length_a 13.4702(10)
_cell_length_b 13.4702(10)
_cell_length_c 31.214(2)
_cell_measurement_reflns_used 5575
_cell_measurement_temperature 273(2)
_cell_measurement_theta_max 28.00
_cell_measurement_theta_min 2.18
_cell_volume 4904.9(6)
_computing_cell_refinement SMART
_computing_data_collection 'SMART (Bruker, 2000)'
_computing_data_reduction 'SAINT (Bruker, 2000)'
_computing_molecular_graphics SHELXTL
_computing_publication_material SHELXTL
_computing_structure_refinement SHELXTL
_computing_structure_solution 'SHELXTL (Bruker, 2000)'
_diffrn_ambient_temperature 273(2)
_diffrn_measured_fraction_theta_full 1.000
_diffrn_measured_fraction_theta_max 1.000
_diffrn_measurement_device_type 'Bruker Smart Apex CCD area detector'
_diffrn_measurement_method 'phi and omega scans'
_diffrn_radiation_monochromator graphite
_diffrn_radiation_source 'sealed tube'
_diffrn_radiation_type MoK\a
_diffrn_radiation_wavelength 0.71073
_diffrn_reflns_av_R_equivalents 0.0363
_diffrn_reflns_av_sigmaI/netI 0.0395
_diffrn_reflns_limit_h_max 16
_diffrn_reflns_limit_h_min -10
_diffrn_reflns_limit_k_max 16
_diffrn_reflns_limit_k_min -16
_diffrn_reflns_limit_l_max 38
_diffrn_reflns_limit_l_min -37
_diffrn_reflns_number 8813
_diffrn_reflns_theta_full 26.00
_diffrn_reflns_theta_max 26.00
_diffrn_reflns_theta_min 1.86
_exptl_absorpt_coefficient_mu 3.488
_exptl_absorpt_correction_T_max 0.43
_exptl_absorpt_correction_T_min 0.39
_exptl_absorpt_correction_type multi-scan
_exptl_absorpt_process_details '(SADABS; Bruker, 2000)'
_exptl_crystal_colour colorless
_exptl_crystal_density_diffrn 2.079
_exptl_crystal_density_method 'not measured'
_exptl_crystal_description block
_exptl_crystal_F_000 3054
_exptl_crystal_size_max 0.28
_exptl_crystal_size_mid 0.26
_exptl_crystal_size_min 0.24
_refine_diff_density_max 0.971
_refine_diff_density_min -0.796
_refine_diff_density_rms 0.086
_refine_ls_extinction_method none
_refine_ls_goodness_of_fit_ref 1.029
_refine_ls_hydrogen_treatment constr
_refine_ls_matrix_type full
_refine_ls_number_parameters 186
_refine_ls_number_reflns 2144
_refine_ls_number_restraints 0
_refine_ls_restrained_S_all 1.029
_refine_ls_R_factor_all 0.0592
_refine_ls_R_factor_gt 0.0431
_refine_ls_shift/su_max 0.000
_refine_ls_shift/su_mean 0.000
_refine_ls_structure_factor_coef Fsqd
_refine_ls_weighting_details 'calc w=1/[\s^2^(Fo^2^)+(0.06P)^2^+0.66P] where P=(Fo^2^+2Fc^2^)/3'
_refine_ls_weighting_scheme calc
_refine_ls_wR_factor_gt 0.0969
_refine_ls_wR_factor_ref 0.1008
_reflns_number_gt 1700
_reflns_number_total 2144
_reflns_threshold_expression >2sigma(I)
_cod_data_source_file cg8000653-file003.cif
_cod_data_source_block 1
_cod_depositor_comments
;
The following automatic conversions were performed:

'_symmetry_cell_setting' value 'Rhombohedral' changed to
'rhombohedral' according to
/home/saulius/struct/CIF-dictionaries/cif_core.dic dictionary named
'cif_core.dic' version 2.4.1 from 2010-06-29.

Automatic conversion script
Id: cif_fix_values 1715 2011-07-08 13:25:40Z adriana 
;
_cod_original_cell_volume 4904.8(6)
_cod_original_sg_symbol_H-M 'R-3   '
_cod_database_code 4503570

loop_
_symmetry_equiv_pos_as_xyz
'x, y, z'
'-y, x-y, z'
'-x+y, -x, z'
'x+2/3, y+1/3, z+1/3'
'-y+2/3, x-y+1/3, z+1/3'
'-x+y+2/3, -x+1/3, z+1/3'
'x+1/3, y+2/3, z+2/3'
'-y+1/3, x-y+2/3, z+2/3'
'-x+y+1/3, -x+2/3, z+2/3'
'-x, -y, -z'
'y, -x+y, -z'
'x-y, x, -z'
'-x+2/3, -y+1/3, -z+1/3'
'y+2/3, -x+y+1/3, -z+1/3'
'x-y+2/3, x+1/3, -z+1/3'
'-x+1/3, -y+2/3, -z+2/3'
'y+1/3, -x+y+2/3, -z+2/3'
'x-y+1/3, x+2/3, -z+2/3'

loop_
_atom_site_label
_atom_site_type_symbol
_atom_site_fract_x
_atom_site_fract_y
_atom_site_fract_z
_atom_site_U_iso_or_equiv
_atom_site_adp_type
_atom_site_occupancy
_atom_site_symmetry_multiplicity
_atom_site_calc_flag
_atom_site_refinement_flags
_atom_site_disorder_assembly
_atom_site_disorder_group
C1 C 0.4189(3) 0.3234(3) 0.09559(13) 0.0388(9) Uani 1 1 d . . .
C2 C 0.3227(3) 0.3213(4) 0.11130(13) 0.0422(10) Uani 1 1 d . . .
H2 H 0.2685 0.3201 0.0925 0.051 Uiso 1 1 calc R . .
C3 C 0.3060(4) 0.3209(4) 0.15517(13) 0.0442(10) Uani 1 1 d . . .
H3 H 0.2405 0.3191 0.1656 0.053 Uiso 1 1 calc R . .
C4 C 0.3859(3) 0.3232(4) 0.18341(12) 0.0376(9) Uani 1 1 d . . .
C5 C 0.4799(4) 0.3219(4) 0.16780(13) 0.0436(10) Uani 1 1 d . . .
H5 H 0.5328 0.3209 0.1867 0.052 Uiso 1 1 calc R . .
C6 C 0.4969(4) 0.3220(3) 0.12402(13) 0.0393(9) Uani 1 1 d . . .
H6 H 0.5613 0.3212 0.1137 0.047 Uiso 1 1 calc R . .
C7 C 0.3676(4) 0.3219(4) 0.23050(13) 0.0428(10) Uani 1 1 d . . .
C8 C 0.6419(13) 0.2372(11) -0.0779(4) 0.047(4) Uani 0.3333 1 d P . 1
H8 H 0.6254 0.1708 -0.0632 0.057 Uiso 0.3333 1 calc PR . 1
C9 C 0.6396(13) 0.2324(13) -0.1228(5) 0.058(4) Uani 0.3333 1 d P A 1
H9 H 0.6212 0.1657 -0.1378 0.069 Uiso 0.3333 1 calc PR A 1
C10 C 0.5725(16) 0.2541(13) -0.0781(5) 0.060(4) Uani 0.3333 1 d P . 2
H10 H 0.5120 0.1920 -0.0644 0.072 Uiso 0.3333 1 calc PR . 2
C11 C 0.5672(16) 0.2659(13) -0.1221(4) 0.061(4) Uani 0.3333 1 d P . 2
H11 H 0.4979 0.2287 -0.1368 0.074 Uiso 0.3333 1 calc PR . 2
C12 C 0.6667 0.3333 -0.1428(3) 0.052(2) Uani 1 3 d S . .
N1 N 0.6667 0.3333 -0.05386(19) 0.0407(14) Uani 1 3 d S . .
O1 O 0.5763(2) 0.3993(2) 0.03294(8) 0.0410(7) Uani 1 1 d . . .
O2 O 0.3992(3) 0.2112(3) 0.02050(9) 0.0459(8) Uani 1 1 d . . .
O3 O 0.3892(2) 0.3924(2) 0.02010(9) 0.0382(6) Uani 1 1 d . . .
O4 O 0.2705(3) 0.3053(3) 0.24307(9) 0.0461(7) Uani 1 1 d . . .
O5 O 0.4417(2) 0.3298(2) 0.25604(9) 0.0413(7) Uani 1 1 d . . .
O1W O 0.5026(4) 0.2922(4) 0.34736(14) 0.0517(12) Uani 0.6667 1 d P . .
H1W2 H 0.4498 0.2265 0.3310 0.062 Uiso 0.6667 1 d PR . .
H1W1 H 0.4923 0.3560 0.3404 0.062 Uiso 0.6667 1 d PR . .
O2W O 0.6667 0.3333 0.26820(15) 0.0439(12) Uani 1 3 d S . .
H2W1 H 0.6335 0.3775 0.2579 0.053 Uiso 0.6667 1 d PR . .
P1 P 0.44447(10) 0.32926(10) 0.03880(4) 0.0431(3) Uani 1 1 d . . .
Zn1 Zn 0.65876(4) 0.57532(4) 0.032670(15) 0.04181(18) Uani 1 1 d . . .
Zn2 Zn 0.6667 0.3333 0.01018(2) 0.0344(2) Uani 1 3 d S . .
Zn3 Zn 0.6667 0.3333 0.3333 0.0322(3) Uani 1 6 d S . .

loop_
_atom_site_aniso_label
_atom_site_aniso_U_11
_atom_site_aniso_U_22
_atom_site_aniso_U_33
_atom_site_aniso_U_23
_atom_site_aniso_U_13
_atom_site_aniso_U_12
C1 0.032(2) 0.033(2) 0.037(2) -0.0007(16) -0.0006(16) 0.0058(17)
C2 0.030(2) 0.051(3) 0.037(2) 0.0038(18) -0.0004(17) 0.013(2)
C3 0.039(2) 0.044(2) 0.039(2) 0.0026(18) -0.0059(18) 0.012(2)
C4 0.031(2) 0.042(2) 0.035(2) -0.0021(17) -0.0067(16) 0.0146(18)
C5 0.043(2) 0.039(2) 0.038(2) -0.0038(17) -0.0108(18) 0.012(2)
C6 0.040(2) 0.040(2) 0.035(2) -0.0054(16) -0.0080(17) 0.0174(19)
C7 0.031(2) 0.045(2) 0.039(2) 0.0036(18) 0.0028(18) 0.0092(19)
C8 0.042(8) 0.030(7) 0.032(7) 0.009(5) -0.009(6) -0.011(7)
C9 0.028(8) 0.043(8) 0.073(11) 0.000(7) 0.001(7) -0.005(7)
C10 0.060(11) 0.044(9) 0.058(10) -0.013(7) -0.001(8) 0.013(8)
C11 0.071(11) 0.046(10) 0.034(7) 0.000(6) -0.006(7) 0.004(8)
C12 0.053(3) 0.053(3) 0.051(5) 0.000 0.000 0.0264(15)
N1 0.042(2) 0.042(2) 0.037(3) 0.000 0.000 0.0212(10)
O1 0.0391(16) 0.0338(15) 0.0374(14) 0.0035(12) -0.0035(12) 0.0088(13)
O2 0.0416(17) 0.0424(17) 0.0413(16) -0.0001(12) 0.0015(13) 0.0117(13)
O3 0.0298(14) 0.0354(15) 0.0396(15) -0.0042(12) -0.0034(11) 0.0089(13)
O4 0.0486(18) 0.0423(17) 0.0377(15) 0.0063(13) -0.0039(13) 0.0154(14)
O5 0.0419(17) 0.0454(17) 0.0344(15) -0.0073(12) 0.0008(12) 0.0201(14)
O1W 0.045(3) 0.049(3) 0.045(2) -0.016(2) -0.019(2) 0.012(2)
O2W 0.0486(19) 0.0486(19) 0.034(2) 0.000 0.000 0.0243(10)
P1 0.0366(6) 0.0402(6) 0.0385(6) 0.0002(5) -0.0005(4) 0.0086(5)
Zn1 0.0397(3) 0.0361(3) 0.0373(3) -0.00081(19) 0.0004(2) 0.0097(2)
Zn2 0.0340(3) 0.0340(3) 0.0351(4) 0.000 0.000 0.01698(14)
Zn3 0.0306(4) 0.0306(4) 0.0353(6) 0.000 0.000 0.01530(18)

loop_
_atom_type_symbol
_atom_type_description
_atom_type_scat_dispersion_real
_atom_type_scat_dispersion_imag
_atom_type_scat_source
C C 0.0033 0.0016 'International Tables Vol C Tables 4.2.6.8 and 6.1.1.4'
H H 0.0000 0.0000 'International Tables Vol C Tables 4.2.6.8 and 6.1.1.4'
N N 0.0061 0.0033 'International Tables Vol C Tables 4.2.6.8 and 6.1.1.4'
O O 0.0106 0.0060 'International Tables Vol C Tables 4.2.6.8 and 6.1.1.4'
P P 0.1023 0.0942 'International Tables Vol C Tables 4.2.6.8 and 6.1.1.4'
Zn Zn 0.2839 1.4301 'International Tables Vol C Tables 4.2.6.8 and 6.1.1.4'

loop_
_geom_angle_atom_site_label_1
_geom_angle_atom_site_label_2
_geom_angle_atom_site_label_3
_geom_angle
_geom_angle_site_symmetry_1
_geom_angle_site_symmetry_3
C2 C1 C6 119.1(4) . .
C2 C1 P1 120.7(3) . .
C6 C1 P1 120.2(3) . .
C1 C2 C3 120.1(4) . .
C1 C2 H2 119.9 . .
C3 C2 H2 119.9 . .
C4 C3 C2 120.5(4) . .
C4 C3 H3 119.7 . .
C2 C3 H3 119.7 . .
C5 C4 C3 119.3(4) . .
C5 C4 C7 120.1(4) . .
C3 C4 C7 120.5(4) . .
C4 C5 C6 120.4(4) . .
C4 C5 H5 119.8 . .
C6 C5 H5 119.8 . .
C1 C6 C5 120.4(4) . .
C1 C6 H6 119.8 . .
C5 C6 H6 119.8 . .
O5 C7 O4 121.9(4) . .
O5 C7 C4 120.8(4) . .
O4 C7 C4 117.1(4) . .
N1 C8 C9 125.1(12) . .
C9 C8 C8 92.2(7) . 2_655
C9 C8 C8 91.7(11) . 3_665
C8 C8 C8 60.000(1) 2_655 3_665
N1 C8 H8 117.4 . .
C9 C8 H8 117.4 . .
C8 C8 H8 138.4 2_655 .
C8 C8 H8 139.2 3_665 .
C12 C9 C8 114.9(13) . .
C12 C9 H9 122.6 . .
C8 C9 H9 122.6 . .
C11 C10 N1 121.7(14) . .
C11 C10 H10 119.2 . .
N1 C10 H10 119.2 . .
C12 C11 C10 117.4(15) . .
C12 C11 H11 121.3 . .
C10 C11 H11 121.3 . .
C11 C12 C11 99.0(9) 2_655 .
C11 C12 C11 99.0(9) 2_655 3_665
C11 C12 C11 99.0(9) . 3_665
C11 C12 C9 49.6(9) 2_655 .
C11 C12 C9 55.4(9) . .
C11 C12 C9 124.2(11) 3_665 .
C11 C12 C9 55.4(9) 2_655 2_655
C11 C12 C9 124.2(11) . 2_655
C11 C12 C9 49.6(9) 3_665 2_655
C9 C12 C9 100.9(10) . 2_655
C11 C12 C9 124.2(11) 2_655 3_665
C11 C12 C9 49.6(9) . 3_665
C11 C12 C9 55.4(9) 3_665 3_665
C9 C12 C9 100.9(10) . 3_665
C9 C12 C9 100.9(10) 2_655 3_665
C11 C12 C12 118.6(7) 2_655 16_654
C11 C12 C12 118.6(7) . 16_654
C11 C12 C12 118.6(7) 3_665 16_654
C9 C12 C12 117.1(8) . 16_654
C9 C12 C12 117.1(8) 2_655 16_654
C9 C12 C12 117.1(8) 3_665 16_654
C8 N1 C8 93.3(8) . 2_655
C8 N1 C8 93.3(8) . 3_665
C8 N1 C8 93.3(8) 2_655 3_665
C8 N1 C10 54.5(8) . 2_655
C8 N1 C10 114.2(9) 3_665 2_655
C8 N1 C10 114.2(9) 2_655 .
C8 N1 C10 54.5(8) 3_665 .
C10 N1 C10 93.6(10) 2_655 .
C8 N1 C10 114.2(9) . 3_665
C8 N1 C10 54.5(8) 2_655 3_665
C10 N1 C10 93.6(10) 2_655 3_665
C10 N1 C10 93.6(10) . 3_665
C8 N1 Zn2 122.9(6) . .
C8 N1 Zn2 122.9(6) 2_655 .
C8 N1 Zn2 122.9(6) 3_665 .
C10 N1 Zn2 122.7(7) 2_655 .
C10 N1 Zn2 122.7(7) . .
C10 N1 Zn2 122.7(7) 3_665 .
P1 O1 Zn2 123.24(17) . .
P1 O1 Zn1 119.79(18) . .
Zn2 O1 Zn1 114.87(13) . .
P1 O2 Zn1 134.6(2) . 2_655
P1 O3 Zn1 142.19(19) . 10_665
C7 O4 Zn1 110.3(3) . 14_455
Zn3 O1W H1W2 109.8 . .
Zn3 O1W H1W1 109.3 . .
H1W2 O1W H1W1 109.5 . .
Zn3 O2W H2W1 109.5 . .
O3 P1 O2 113.46(18) . .
O3 P1 O1 110.57(16) . .
O2 P1 O1 109.54(17) . .
O3 P1 C1 105.65(19) . .
O2 P1 C1 111.14(18) . .
O1 P1 C1 106.19(17) . .
O3 Zn1 O4 130.57(13) 10_665 15
O3 Zn1 O2 104.01(12) 10_665 3_665
O4 Zn1 O2 115.94(13) 15 3_665
O3 Zn1 O1 102.62(11) 10_665 .
O4 Zn1 O1 100.40(12) 15 .
O2 Zn1 O1 96.75(12) 3_665 .
O1 Zn2 O1 107.69(8) 3_665 2_655
O1 Zn2 O1 107.69(8) 3_665 .
O1 Zn2 O1 107.69(8) 2_655 .
O1 Zn2 N1 111.20(8) 3_665 .
O1 Zn2 N1 111.20(8) 2_655 .
O1 Zn2 N1 111.20(8) . .
O2W Zn3 O2W 180.0 16_655 .
O2W Zn3 O1W 102.40(12) 16_655 17
O2W Zn3 O1W 77.60(12) . 17
O2W Zn3 O1W 77.60(12) 16_655 2_655
O2W Zn3 O1W 102.40(12) . 2_655
O1W Zn3 O1W 179.997(1) 17 2_655
O2W Zn3 O1W 77.60(12) 16_655 3_665
O2W Zn3 O1W 102.40(12) . 3_665
O1W Zn3 O1W 64.48(9) 17 3_665
O1W Zn3 O1W 115.52(9) 2_655 3_665
O2W Zn3 O1W 77.60(12) 16_655 .
O2W Zn3 O1W 102.40(12) . .
O1W Zn3 O1W 64.48(9) 17 .
O1W Zn3 O1W 115.52(9) 2_655 .
O1W Zn3 O1W 115.52(9) 3_665 .
O2W Zn3 O1W 102.40(12) 16_655 18_545
O2W Zn3 O1W 77.60(12) . 18_545
O1W Zn3 O1W 115.52(9) 17 18_545
O1W Zn3 O1W 64.48(9) 2_655 18_545
O1W Zn3 O1W 179.997(1) 3_665 18_545
O1W Zn3 O1W 64.48(9) . 18_545
O2W Zn3 O1W 102.40(12) 16_655 16_655
O2W Zn3 O1W 77.60(12) . 16_655
O1W Zn3 O1W 115.52(9) 17 16_655
O1W Zn3 O1W 64.48(9) 2_655 16_655
O1W Zn3 O1W 64.48(9) 3_665 16_655
O1W Zn3 O1W 179.998(1) . 16_655
O1W Zn3 O1W 115.52(9) 18_545 16_655

loop_
_geom_bond_atom_site_label_1
_geom_bond_atom_site_label_2
_geom_bond_distance
_geom_bond_site_symmetry_2
C1 C2 1.373(6) .
C1 C6 1.383(6) .
C1 P1 1.800(4) .
C2 C3 1.387(6) .
C2 H2 0.9300 .
C3 C4 1.379(6) .
C3 H3 0.9300 .
C4 C5 1.364(6) .
C4 C7 1.489(6) .
C5 C6 1.385(6) .
C5 H5 0.9300 .
C6 H6 0.9300 .
C7 O5 1.239(5) .
C7 O4 1.274(5) .
C8 N1 1.386(16) .
C8 C9 1.40(2) .
C8 H8 0.9300 .
C9 C12 1.370(17) .
C9 H9 0.9300 .
C10 C11 1.39(2) .
C10 N1 1.403(17) .
C10 H10 0.9300 .
C11 C12 1.349(17) .
C11 H11 0.9300 .
C12 C11 1.349(17) 2_655
C12 C11 1.349(17) 3_665
C12 C9 1.370(17) 2_655
C12 C9 1.370(17) 3_665
C12 C12 1.489(16) 16_654
N1 C8 1.386(16) 2_655
N1 C8 1.386(16) 3_665
N1 C10 1.403(17) 2_655
N1 C10 1.403(17) 3_665
N1 Zn2 1.999(6) .
O1 P1 1.549(3) .
O1 Zn2 1.964(3) .
O1 Zn1 2.055(3) .
O2 P1 1.502(3) .
O2 Zn1 1.953(3) 2_655
O3 P1 1.500(3) .
O3 Zn1 1.898(3) 10_665
O4 Zn1 1.910(3) 14_455
O1W Zn3 2.039(5) .
O1W H1W2 0.9600 .
O1W H1W1 0.9600 .
O2W Zn3 2.033(5) .
O2W H2W1 0.9600 .
Zn1 O3 1.898(3) 10_665
Zn1 O4 1.910(3) 15
Zn1 O2 1.953(3) 3_665
Zn2 O1 1.964(3) 3_665
Zn2 O1 1.964(3) 2_655
Zn3 O2W 2.033(5) 16_655
Zn3 O1W 2.039(5) 17
Zn3 O1W 2.039(5) 2_655
Zn3 O1W 2.039(5) 3_665
Zn3 O1W 2.040(5) 18_545
Zn3 O1W 2.040(5) 16_655

loop_
_geom_hbond_atom_site_label_D
_geom_hbond_atom_site_label_H
_geom_hbond_atom_site_label_A
_geom_hbond_distance_DH
_geom_hbond_distance_HA
_geom_hbond_distance_DA
_geom_hbond_angle_DHA
_geom_hbond_site_symmetry_A
O1W H1W2 O2 0.96 2.21 3.031(5) 143.1 13
O2W H2W1 O5 0.96 2.33 3.031(3) 129.3 .
